data_4108302
loop_
_publ_author_name
'Shinya Takaishi'
'Mitsuhito Takamura'
'Takashi Kajiwara'
'Masahiro Yamashita'
'Muneaki Iwata'
'Hiroyuki Matsuzaki'
'Hiroshi Okamoto'
'Hisaaki Tanaka'
'Shin-ichi Kuroda'
'Hiroyuki Nishikawa'
'Hiroki Oshio'
'Kenichi Kato'
'Masaki Takata'

_publ_contact_author_email takaishi@agnus.chem.tohoku.ac.jp
_publ_contact_author_fax +81-22-795-6548
_publ_contact_author_name 'Shinya Takaishi'
_publ_contact_author_phone +81-22-795-3878
_publ_section_title
;
 Charge-Density-Wave to Mott-Hubbard Phase Transition in
 Quasi-One-Dimensional Bromo-Bridged Pd Compounds
;
_journal_name_full 'Journal of the American Chemical Society'
_journal_page_first 12080
_journal_page_last 12084
_journal_paper_doi 10.1021/ja8032026
_journal_volume 130
_journal_year 2008
_chemical_formula_sum 'C32 H66 Br N4 O15 Pd S2'
_chemical_formula_weight 997.32
_chemical_name_systematic
; 
 ? 
;
_space_group_IT_number 5
_symmetry_cell_setting monoclinic
_symmetry_space_group_name_Hall 'C 2y'
_symmetry_space_group_name_H-M 'C 1 2 1'
_atom_sites_solution_hydrogens geom
_atom_sites_solution_primary direct
_atom_sites_solution_secondary difmap
_audit_creation_method SHELXL-97
_cell_angle_alpha 90.00
_cell_angle_beta 100.012(7)
_cell_angle_gamma 90.00
_cell_formula_units_Z 4
_cell_length_a 15.725(9)
_cell_length_b 10.569(6)
_cell_length_c 28.364(16)
_cell_measurement_temperature 259(2)
_cell_measurement_theta_max 27.5
_cell_measurement_theta_min 2.5
_cell_volume 4642(5)
_computing_data_collection 'Bruker SMART 1000'
_computing_structure_refinement 'SHELXL-97 (Sheldrick, 1997)'
_computing_structure_solution 'SHELXS-97 (Sheldrick, 1990)'
_diffrn_ambient_temperature 523(2)
_diffrn_measured_fraction_theta_full 0.989
_diffrn_measured_fraction_theta_max 0.989
_diffrn_radiation_monochromator graphite
_diffrn_radiation_source 'fine-focus sealed tube'
_diffrn_radiation_type MoK\a
_diffrn_radiation_wavelength 0.71073
_diffrn_reflns_av_R_equivalents 0.0559
_diffrn_reflns_av_sigmaI/netI 0.0706
_diffrn_reflns_limit_h_max 19
_diffrn_reflns_limit_h_min -20
_diffrn_reflns_limit_k_max 13
_diffrn_reflns_limit_k_min -13
_diffrn_reflns_limit_l_max 36
_diffrn_reflns_limit_l_min -27
_diffrn_reflns_number 16445
_diffrn_reflns_theta_full 27.51
_diffrn_reflns_theta_max 27.51
_diffrn_reflns_theta_min 2.19
_exptl_absorpt_coefficient_mu 1.413
_exptl_absorpt_correction_T_max 0.1973
_exptl_absorpt_correction_T_min 0.1973
_exptl_absorpt_correction_type multi-scan
_exptl_crystal_colour green
_exptl_crystal_density_diffrn 1.427
_exptl_crystal_description plate
_exptl_crystal_F_000 2076
_exptl_crystal_size_max 0.5
_exptl_crystal_size_mid 0.1
_exptl_crystal_size_min 0.03
_refine_diff_density_max 1.410
_refine_diff_density_min -1.006
_refine_diff_density_rms 0.139
_refine_ls_abs_structure_details 'Flack H D (1983), Acta Cryst. A39, 876-881'
_refine_ls_abs_structure_Flack 0.246(15)
_refine_ls_extinction_method none
_refine_ls_goodness_of_fit_ref 0.979
_refine_ls_hydrogen_treatment mixed
_refine_ls_matrix_type full
_refine_ls_number_parameters 502
_refine_ls_number_reflns 10011
_refine_ls_number_restraints 1
_refine_ls_restrained_S_all 0.979
_refine_ls_R_factor_all 0.0845
_refine_ls_R_factor_gt 0.0528
_refine_ls_shift/su_max 1.740
_refine_ls_shift/su_mean 0.134
_refine_ls_structure_factor_coef Fsqd
_refine_ls_weighting_details 'calc w=1/[\s^2^(Fo^2^)+(0.0743P)^2^+0.0000P] where P=(Fo^2^+2Fc^2^)/3'
_refine_ls_weighting_scheme calc
_refine_ls_wR_factor_gt 0.1342
_refine_ls_wR_factor_ref 0.1435
_reflns_number_gt 6143
_reflns_number_total 10011
_reflns_threshold_expression >2sigma(I)
_cod_data_source_file ja8032026_si_003.cif
_cod_data_source_block pdc5259
_cod_original_cell_volume 4642(4)
_cod_database_code 4108302

loop_
_symmetry_equiv_pos_as_xyz
'x, y, z'
'-x, y, -z'
'x+1/2, y+1/2, z'
'-x+1/2, y+1/2, -z'

loop_
_atom_site_label
_atom_site_type_symbol
_atom_site_fract_x
_atom_site_fract_y
_atom_site_fract_z
_atom_site_U_iso_or_equiv
_atom_site_adp_type
_atom_site_occupancy
_atom_site_symmetry_multiplicity
_atom_site_calc_flag
_atom_site_refinement_flags
Pd1 Pd -0.5000 -0.2550(2) 0.5000 0.02055(14) Uani 1 2 d S
Pd2 Pd -0.5000 -0.7546(2) 0.5000 0.02198(15) Uani 1 2 d S
Br1 Br -0.5000 -1.01730(9) 0.5000 0.0297(7) Uani 1 2 d S
Br2 Br -0.5000 -0.49128(9) 0.5000 0.0275(7) Uani 1 2 d S
S1 S -0.28132(10) -0.5550(2) 0.39295(6) 0.0287(4) Uani 1 1 d .
S2 S -0.78211(10) -0.55425(19) 0.39330(6) 0.0285(4) Uani 1 1 d .
N1 N -0.5994(3) -0.2519(13) 0.44259(16) 0.0289(11) Uani 1 1 d .
H1 H -0.6242 -0.3288 0.4384 0.035 Uiso 1 1 calc R
H2 H -0.6398 -0.1956 0.4477 0.035 Uiso 1 1 calc R
N2 N -0.4259(3) -0.7537(13) 0.44761(16) 0.0300(11) Uani 1 1 d .
H3 H -0.4013 -0.6772 0.4463 0.036 Uiso 1 1 calc R
H4 H -0.3835 -0.8117 0.4543 0.036 Uiso 1 1 calc R
O1 O -0.2039(7) -0.5087(4) 0.4238(4) 0.034(3) Uani 1 1 d .
N3 N -0.5997(3) -0.7506(12) 0.44305(16) 0.0272(11) Uani 1 1 d .
H5 H -0.6249 -0.8272 0.4390 0.033 Uiso 1 1 calc R
H6 H -0.6397 -0.6939 0.4483 0.033 Uiso 1 1 calc R
O2 O -0.7105(4) -0.5882(5) 0.2860(2) 0.0528(15) Uani 1 1 d .
O3 O -0.6396(4) -0.4358(5) 0.3302(2) 0.0566(16) Uani 1 1 d .
O4 O -0.8610(7) -0.5196(4) 0.4097(5) 0.035(2) Uani 1 1 d .
C1 C -0.2861(6) -0.4753(7) 0.3361(3) 0.037(2) Uani 1 1 d .
H7 H -0.2916 -0.3844 0.3418 0.045 Uiso 1 1 calc R
O5 O -0.2099(4) -0.5899(5) 0.2856(2) 0.0533(15) Uani 1 1 d .
O6 O -0.3607(8) -0.5198(5) 0.4090(4) 0.039(2) Uani 1 1 d .
O7 O -0.7053(8) -0.5070(5) 0.4241(4) 0.043(3) Uani 1 1 d .
C2 C -0.4793(5) -0.2841(5) 0.4016(3) 0.036(2) Uani 1 1 d .
H8 H -0.4894 -0.3745 0.3987 0.043 Uiso 1 1 calc R
H9 H -0.4509 -0.2568 0.3756 0.043 Uiso 1 1 calc R
O8 O -0.9423(11) -0.4962(7) 0.2242(6) 0.066(4) Uani 1 1 d .
C3 C -0.2018(10) -0.4952(7) 0.3176(6) 0.035(3) Uani 1 1 d .
C4 C -0.7880(5) -0.4757(7) 0.3362(3) 0.0321(19) Uani 1 1 d .
H10 H -0.7945 -0.3851 0.3418 0.039 Uiso 1 1 calc R
C5 C -0.3796(6) -0.4448(8) 0.2563(3) 0.053(2) Uani 1 1 d .
O9 O -0.4418(10) -0.4942(7) 0.2235(5) 0.069(4) Uani 1 1 d .
O10 O -0.1375(4) -0.4396(5) 0.3301(2) 0.0589(16) Uani 1 1 d .
N4 N -0.4241(3) -0.2548(12) 0.44849(16) 0.0286(11) Uani 1 1 d .
H11 H -0.3992 -0.1785 0.4473 0.034 Uiso 1 1 calc R
H12 H -0.3822 -0.3133 0.4554 0.034 Uiso 1 1 calc R
C6 C -0.5644(5) -0.7152(6) 0.4000(3) 0.0333(19) Uani 1 1 d .
H13 H -0.5552 -0.6245 0.3996 0.040 Uiso 1 1 calc R
H14 H -0.6048 -0.7382 0.3715 0.040 Uiso 1 1 calc R
C7 C -0.8677(11) -0.5179(8) 0.3027(6) 0.038(4) Uani 1 1 d .
H15 H -0.8629 -0.6074 0.2960 0.046 Uiso 1 1 calc R
H16 H -0.9176 -0.5064 0.3181 0.046 Uiso 1 1 calc R
C8 C -0.7039(12) -0.4926(8) 0.3180(6) 0.043(4) Uani 1 1 d .
C9 C -0.4807(4) -0.7832(6) 0.4010(2) 0.034(2) Uani 1 1 d .
H17 H -0.4905 -0.8737 0.3979 0.041 Uiso 1 1 calc R
H18 H -0.4531 -0.7548 0.3749 0.041 Uiso 1 1 calc R
C10 C -0.5631(5) -0.2154(6) 0.3995(3) 0.036(2) Uani 1 1 d .
H19 H -0.5538 -0.1247 0.3992 0.044 Uiso 1 1 calc R
H20 H -0.6028 -0.2385 0.3707 0.044 Uiso 1 1 calc R
O11 O -0.8394(5) -0.3573(7) 0.2481(3) 0.099(3) Uani 1 1 d .
C11 C -0.6576(7) -0.7061(8) 0.2260(3) 0.069(3) Uani 1 1 d .
H21 H -0.6066 -0.7264 0.2126 0.082 Uiso 1 1 calc R
H22 H -0.6765 -0.7831 0.2396 0.082 Uiso 1 1 calc R
C12 C -0.3682(12) -0.5180(8) 0.3023(7) 0.044(4) Uani 1 1 d .
H23 H -0.3643 -0.6076 0.2956 0.053 Uiso 1 1 calc R
H24 H -0.4179 -0.5050 0.3177 0.053 Uiso 1 1 calc R
C13 C -0.1334(6) -0.6146(9) 0.2646(3) 0.065(3) Uani 1 1 d .
H25 H -0.0874 -0.6480 0.2887 0.077 Uiso 1 1 calc R
H26 H -0.1133 -0.5370 0.2520 0.077 Uiso 1 1 calc R
C14 C -0.1575(7) -0.7082(8) 0.2256(3) 0.067(3) Uani 1 1 d .
H27 H -0.1762 -0.7854 0.2392 0.081 Uiso 1 1 calc R
H28 H -0.1065 -0.7283 0.2121 0.081 Uiso 1 1 calc R
C15 C -0.6333(6) -0.6114(9) 0.2654(3) 0.063(3) Uani 1 1 d .
H29 H -0.5873 -0.6444 0.2895 0.076 Uiso 1 1 calc R
H30 H -0.6136 -0.5335 0.2528 0.076 Uiso 1 1 calc R
O12 O -0.2765(3) -0.6890(4) 0.38347(19) 0.0368(14) Uani 1 1 d .
O13 O -0.7767(3) -0.6879(4) 0.38385(19) 0.0366(14) Uani 1 1 d .
C16 C -1.0230(16) -0.5020(14) 0.1445(8) 0.105(9) Uani 1 1 d .
H31 H -1.0762 -0.5005 0.1574 0.126 Uiso 1 1 calc R
H32 H -1.0058 -0.5897 0.1424 0.126 Uiso 1 1 calc R
C17 C -0.5211(18) -0.5003(14) 0.1446(9) 0.090(9) Uani 1 1 d .
H33 H -0.5743 -0.4995 0.1576 0.108 Uiso 1 1 calc R
H34 H -0.5036 -0.5878 0.1426 0.108 Uiso 1 1 calc R
C18 C -0.7263(7) -0.6636(9) 0.1869(4) 0.071(3) Uani 1 1 d .
H35 H -0.7111 -0.5803 0.1766 0.085 Uiso 1 1 calc R
H36 H -0.7795 -0.6551 0.1995 0.085 Uiso 1 1 calc R
C19 C -0.4556(7) -0.4344(10) 0.1771(4) 0.079(3) Uani 1 1 d .
H37 H -0.4731 -0.3472 0.1802 0.095 Uiso 1 1 calc R
H38 H -0.4021 -0.4344 0.1645 0.095 Uiso 1 1 calc R
C20 C -0.9568(7) -0.4358(10) 0.1771(4) 0.084(3) Uani 1 1 d .
H39 H -0.9742 -0.3486 0.1801 0.101 Uiso 1 1 calc R
H40 H -0.9034 -0.4359 0.1643 0.101 Uiso 1 1 calc R
C21 C -0.8811(6) -0.4455(8) 0.2564(3) 0.056(2) Uani 1 1 d .
C22 C -0.6084(19) -0.5075(17) 0.0596(10) 0.146(13) Uani 1 1 d .
H41 H -0.5932 -0.5960 0.0574 0.176 Uiso 1 1 calc R
H42 H -0.6615 -0.5044 0.0726 0.176 Uiso 1 1 calc R
C23 C -1.0396(10) -0.4461(17) 0.0949(5) 0.120(5) Uani 1 1 d .
H43 H -0.9865 -0.4488 0.0819 0.144 Uiso 1 1 calc R
H44 H -1.0555 -0.3579 0.0971 0.144 Uiso 1 1 calc R
C24 C -0.5387(9) -0.4449(17) 0.0949(4) 0.117(5) Uani 1 1 d .
H45 H -0.4855 -0.4476 0.0820 0.140 Uiso 1 1 calc R
H46 H -0.5540 -0.3565 0.0974 0.140 Uiso 1 1 calc R
O14 O -0.3380(5) -0.3571(7) 0.2479(3) 0.099(3) Uani 1 1 d .
O15 O 0.2476(3) 0.1428(5) 0.49923(18) 0.0408(11) Uani 1 1 d .
C25 C -0.2448(8) -0.748(2) 0.1428(4) 0.102(4) Uani 1 1 d .
H47 H -0.2591 -0.8314 0.1529 0.122 Uiso 1 1 calc R
H48 H -0.1918 -0.7548 0.1299 0.122 Uiso 1 1 calc R
C26 C -0.7435(8) -0.750(2) 0.1429(4) 0.102(4) Uani 1 1 d .
H49 H -0.6905 -0.7585 0.1300 0.122 Uiso 1 1 calc R
H50 H -0.7587 -0.8336 0.1530 0.122 Uiso 1 1 calc R
C27 C -0.2272(7) -0.6651(9) 0.1863(4) 0.074(3) Uani 1 1 d .
H51 H -0.2123 -0.5813 0.1764 0.088 Uiso 1 1 calc R
H52 H -0.2802 -0.6572 0.1992 0.088 Uiso 1 1 calc R
C28 C -0.3150(10) -0.7061(16) 0.1032(5) 0.143(7) Uani 1 1 d .
H53 H -0.3696 -0.7100 0.1139 0.214 Uiso 1 1 calc R
H54 H -0.3162 -0.7609 0.0761 0.214 Uiso 1 1 calc R
H55 H -0.3043 -0.6208 0.0942 0.214 Uiso 1 1 calc R
C29 C -0.8137(10) -0.7052(17) 0.1038(5) 0.145(8) Uani 1 1 d .
H56 H -0.8678 -0.7057 0.1151 0.218 Uiso 1 1 calc R
H57 H -0.8172 -0.7603 0.0766 0.218 Uiso 1 1 calc R
H58 H -0.8009 -0.6207 0.0947 0.218 Uiso 1 1 calc R
C30 C -1.129(3) -0.455(3) 0.0113(13) 0.29(2) Uani 1 1 d .
H59 H -1.1894 -0.4337 0.0039 0.437 Uiso 1 1 calc R
H60 H -1.1158 -0.5152 -0.0118 0.437 Uiso 1 1 calc R
H61 H -1.0950 -0.3804 0.0104 0.437 Uiso 1 1 calc R
C31 C -0.626(2) -0.457(3) 0.0121(10) 0.29(2) Uani 1 1 d .
H62 H -0.6795 -0.4118 0.0075 0.438 Uiso 1 1 calc R
H63 H -0.6290 -0.5245 -0.0107 0.438 Uiso 1 1 calc R
H64 H -0.5801 -0.3999 0.0077 0.438 Uiso 1 1 calc R
C32 C -1.110(2) -0.512(3) 0.0603(11) 0.21(2) Uani 1 1 d .
H65 H -1.0930 -0.5999 0.0573 0.249 Uiso 1 1 calc R
H66 H -1.1624 -0.5123 0.0738 0.249 Uiso 1 1 calc R

loop_
_atom_site_aniso_label
_atom_site_aniso_U_11
_atom_site_aniso_U_22
_atom_site_aniso_U_33
_atom_site_aniso_U_23
_atom_site_aniso_U_13
_atom_site_aniso_U_12
Pd1 0.0187(3) 0.0159(2) 0.0278(3) 0.000 0.0061(2) 0.000
Pd2 0.0203(3) 0.0161(2) 0.0302(3) 0.000 0.0063(2) 0.000
Br1 0.0331(12) 0.0234(12) 0.0337(13) 0.000 0.0085(9) 0.000
Br2 0.0324(12) 0.0128(9) 0.0368(14) 0.000 0.0043(9) 0.000
S1 0.0284(10) 0.0259(8) 0.0330(11) 0.0007(7) 0.0083(8) 0.0022(6)
S2 0.0300(10) 0.0252(8) 0.0307(10) 0.0003(7) 0.0065(8) 0.0024(6)
N1 0.026(2) 0.024(2) 0.036(3) -0.008(5) 0.002(2) -0.001(5)
N2 0.027(3) 0.0270(19) 0.037(3) 0.000(6) 0.008(2) -0.002(6)
O1 0.033(7) 0.025(5) 0.039(8) 0.004(2) -0.005(6) 0.0080(18)
N3 0.027(2) 0.021(2) 0.034(3) 0.001(5) 0.006(2) 0.001(4)
O2 0.060(4) 0.053(3) 0.050(4) -0.011(3) 0.025(3) -0.010(2)
O3 0.052(4) 0.065(4) 0.054(4) -0.012(3) 0.012(3) -0.022(3)
O4 0.029(4) 0.033(3) 0.047(5) 0.003(3) 0.018(4) 0.000(2)
C1 0.048(5) 0.030(4) 0.033(5) 0.000(4) 0.005(4) -0.002(4)
O5 0.058(4) 0.060(3) 0.048(4) -0.015(3) 0.027(3) -0.014(3)
O6 0.045(5) 0.034(3) 0.042(5) 0.006(3) 0.013(4) -0.003(3)
O7 0.038(7) 0.060(8) 0.033(7) 0.006(2) 0.014(6) 0.010(2)
C2 0.040(5) 0.029(5) 0.040(5) 0.000(2) 0.012(4) -0.002(2)
O8 0.071(8) 0.089(6) 0.031(9) 0.012(4) -0.012(6) -0.010(4)
C3 0.034(6) 0.032(4) 0.041(8) 0.002(4) 0.017(5) -0.001(4)
C4 0.037(4) 0.032(4) 0.028(5) 0.005(4) 0.009(3) 0.001(4)
C5 0.060(6) 0.054(5) 0.038(6) 0.009(4) -0.008(5) -0.006(4)
O9 0.063(7) 0.087(6) 0.051(8) 0.017(4) -0.006(6) -0.009(4)
O10 0.054(4) 0.070(4) 0.056(4) -0.011(3) 0.018(3) -0.021(3)
N4 0.025(2) 0.0259(19) 0.035(3) 0.008(6) 0.007(2) 0.010(5)
C6 0.043(5) 0.028(3) 0.028(5) -0.004(2) 0.002(4) 0.003(2)
C7 0.038(8) 0.039(5) 0.036(8) 0.005(4) 0.005(6) 0.002(3)
C8 0.060(9) 0.031(4) 0.033(8) -0.004(4) -0.002(6) 0.000(4)
C9 0.036(4) 0.040(5) 0.029(4) -0.001(3) 0.012(3) 0.001(3)
C10 0.047(6) 0.032(3) 0.030(5) -0.006(2) 0.005(4) 0.002(3)
O11 0.131(7) 0.088(5) 0.068(5) 0.033(4) -0.012(5) -0.040(5)
C11 0.090(9) 0.064(5) 0.063(8) -0.001(4) 0.044(7) 0.007(4)
C12 0.045(9) 0.047(5) 0.038(9) 0.003(4) 0.004(7) -0.004(4)
C13 0.062(7) 0.082(6) 0.058(7) -0.004(5) 0.032(5) 0.009(5)
C14 0.087(9) 0.065(5) 0.059(7) 0.000(4) 0.036(7) 0.009(4)
C15 0.059(6) 0.083(6) 0.054(7) -0.006(5) 0.026(5) 0.006(4)
O12 0.041(3) 0.023(2) 0.048(4) 0.0011(19) 0.010(3) 0.0027(17)
O13 0.042(4) 0.023(2) 0.045(4) -0.0010(19) 0.006(3) 0.0004(17)
C16 0.094(18) 0.16(2) 0.057(16) 0.017(7) -0.002(13) -0.011(8)
C17 0.09(2) 0.133(19) 0.032(19) 0.014(7) -0.020(16) -0.011(8)
C18 0.088(8) 0.074(6) 0.061(8) -0.005(5) 0.038(6) -0.012(5)
C19 0.082(8) 0.102(8) 0.048(7) 0.022(5) -0.006(6) -0.006(6)
C20 0.095(9) 0.101(8) 0.050(8) 0.019(5) -0.008(7) -0.006(6)
C21 0.070(7) 0.051(5) 0.046(6) 0.010(4) 0.001(5) -0.001(4)
C22 0.15(3) 0.19(3) 0.09(2) 0.035(12) -0.023(19) -0.025(12)
C23 0.117(12) 0.186(14) 0.050(10) 0.016(9) -0.002(9) 0.014(11)
C24 0.100(11) 0.195(15) 0.049(10) 0.015(9) -0.005(8) 0.001(10)
O14 0.125(7) 0.094(5) 0.067(5) 0.033(4) -0.019(5) -0.042(5)
O15 0.037(2) 0.043(3) 0.045(3) 0.001(2) 0.0109(19) 0.002(2)
C25 0.132(10) 0.110(9) 0.068(8) -0.026(12) 0.032(7) -0.030(13)
C26 0.126(10) 0.106(8) 0.081(9) -0.027(13) 0.042(7) -0.013(14)
C27 0.095(9) 0.072(6) 0.059(8) -0.005(5) 0.030(7) -0.009(5)
C28 0.169(18) 0.188(17) 0.069(11) -0.030(9) 0.015(11) -0.041(11)
C29 0.155(18) 0.202(19) 0.077(12) -0.033(10) 0.016(12) -0.037(12)
C30 0.21(3) 0.56(6) 0.09(3) 0.09(3) -0.01(2) -0.02(4)
C31 0.21(3) 0.57(6) 0.068(19) 0.04(3) -0.043(19) -0.08(4)
C32 0.16(4) 0.36(6) 0.08(2) 0.066(19) -0.04(2) -0.05(2)

loop_
_atom_type_symbol
_atom_type_description
_atom_type_scat_dispersion_real
_atom_type_scat_dispersion_imag
_atom_type_scat_source
C C 0.0033 0.0016 'International Tables Vol C Tables 4.2.6.8 and 6.1.1.4'
H H 0.0000 0.0000 'International Tables Vol C Tables 4.2.6.8 and 6.1.1.4'
O O 0.0106 0.0060 'International Tables Vol C Tables 4.2.6.8 and 6.1.1.4'
S S 0.1246 0.1234 'International Tables Vol C Tables 4.2.6.8 and 6.1.1.4'
Br Br -0.2901 2.4595 'International Tables Vol C Tables 4.2.6.8 and 6.1.1.4'
Pd Pd -0.9988 1.0072 'International Tables Vol C Tables 4.2.6.8 and 6.1.1.4'
N N 0.0061 0.0033 'International Tables Vol C Tables 4.2.6.8 and 6.1.1.4'

loop_
_geom_angle_atom_site_label_1
_geom_angle_atom_site_label_2
_geom_angle_atom_site_label_3
_geom_angle
_geom_angle_site_symmetry_1
_geom_angle_site_symmetry_3
N4 Pd1 N4 179.9(7) . 2_456
N4 Pd1 N1 96.23(18) . 2_456
N4 Pd1 N1 83.76(17) 2_456 2_456
N4 Pd1 N1 83.76(17) . .
N4 Pd1 N1 96.23(18) 2_456 .
N1 Pd1 N1 178.2(8) 2_456 .
N4 Pd1 Br2 90.1(4) . .
N4 Pd1 Br2 90.1(4) 2_456 .
N1 Pd1 Br2 90.9(4) 2_456 .
N1 Pd1 Br2 90.9(4) . .
N4 Pd1 Br1 89.9(4) . 1_565
N4 Pd1 Br1 89.9(4) 2_456 1_565
N1 Pd1 Br1 89.1(4) 2_456 1_565
N1 Pd1 Br1 89.1(4) . 1_565
Br2 Pd1 Br1 180.0 . 1_565
N2 Pd2 N2 179.5(8) 2_456 .
N2 Pd2 N3 83.19(18) 2_456 2_456
N2 Pd2 N3 96.80(18) . 2_456
N2 Pd2 N3 96.80(18) 2_456 .
N2 Pd2 N3 83.19(18) . .
N3 Pd2 N3 177.7(7) 2_456 .
N2 Pd2 Br1 90.3(4) 2_456 .
N2 Pd2 Br1 90.3(4) . .
N3 Pd2 Br1 91.2(4) 2_456 .
N3 Pd2 Br1 91.2(4) . .
N2 Pd2 Br2 89.7(4) 2_456 .
N2 Pd2 Br2 89.7(4) . .
N3 Pd2 Br2 88.8(4) 2_456 .
N3 Pd2 Br2 88.8(4) . .
Br1 Pd2 Br2 180.0 . .
Pd1 Br1 Pd2 180.0 1_545 .
Pd1 Br2 Pd2 180.0 . .
O12 S1 O6 112.7(3) . .
O12 S1 O1 112.1(3) . .
O6 S1 O1 113.6(6) . .
O12 S1 C1 106.6(3) . .
O6 S1 C1 104.8(5) . .
O1 S1 C1 106.3(5) . .
O13 S2 O4 112.9(3) . .
O13 S2 O7 112.3(3) . .
O4 S2 O7 113.0(6) . .
O13 S2 C4 106.2(3) . .
O4 S2 C4 105.0(5) . .
O7 S2 C4 106.8(5) . .
C10 N1 Pd1 107.9(4) . .
C10 N1 H1 110.1 . .
Pd1 N1 H1 110.1 . .
C10 N1 H2 110.2 . .
Pd1 N1 H2 110.1 . .
H1 N1 H2 108.4 . .
C9 N2 Pd2 109.3(4) . .
C9 N2 H3 110.0 . .
Pd2 N2 H3 110.0 . .
C9 N2 H4 109.6 . .
Pd2 N2 H4 109.7 . .
H3 N2 H4 108.3 . .
C6 N3 Pd2 108.2(4) . .
C6 N3 H5 110.1 . .
Pd2 N3 H5 110.1 . .
C6 N3 H6 110.0 . .
Pd2 N3 H6 110.0 . .
H5 N3 H6 108.4 . .
C8 O2 C15 115.0(9) . .
C3 C1 C12 115.6(11) . .
C3 C1 S1 109.8(7) . .
C12 C1 S1 108.6(8) . .
C3 C1 H7 107.5 . .
C12 C1 H7 107.5 . .
S1 C1 H7 107.5 . .
C3 O5 C13 114.9(8) . .
N4 C2 C10 107.9(6) . .
N4 C2 H8 110.0 . .
C10 C2 H8 110.2 . .
N4 C2 H9 110.2 . .
C10 C2 H9 110.1 . .
H8 C2 H9 108.5 . .
C21 O8 C20 115.7(10) . .
O10 C3 O5 123.7(12) . .
O10 C3 C1 125.8(12) . .
O5 C3 C1 110.5(10) . .
C7 C4 C8 115.6(11) . .
C7 C4 S2 109.8(7) . .
C8 C4 S2 109.9(7) . .
C7 C4 H10 107.1 . .
C8 C4 H10 107.1 . .
S2 C4 H10 107.1 . .
O14 C5 O9 122.0(9) . .
O14 C5 C12 126.4(9) . .
O9 C5 C12 111.5(9) . .
C5 O9 C19 116.1(10) . .
C2 N4 Pd1 108.5(4) . .
C2 N4 H11 109.8 . .
Pd1 N4 H11 109.9 . .
C2 N4 H12 110.2 . .
Pd1 N4 H12 110.1 . .
H11 N4 H12 108.4 . .
N3 C6 C9 108.6(6) . .
N3 C6 H13 110.0 . .
C9 C6 H13 109.9 . .
N3 C6 H14 109.9 . .
C9 C6 H14 109.9 . .
H13 C6 H14 108.3 . .
C21 C7 C4 112.1(10) . .
C21 C7 H15 108.9 . .
C4 C7 H15 109.1 . .
C21 C7 H16 109.2 . .
C4 C7 H16 109.4 . .
H15 C7 H16 107.9 . .
O3 C8 O2 122.8(16) . .
O3 C8 C4 126.8(12) . .
O2 C8 C4 110.3(11) . .
N2 C9 C6 106.8(6) . .
N2 C9 H17 110.5 . .
C6 C9 H17 110.3 . .
N2 C9 H18 110.3 . .
C6 C9 H18 110.3 . .
H17 C9 H18 108.6 . .
N1 C10 C2 107.6(6) . .
N1 C10 H19 110.1 . .
C2 C10 H19 110.2 . .
N1 C10 H20 110.2 . .
C2 C10 H20 110.2 . .
H19 C10 H20 108.5 . .
C18 C11 C15 114.5(8) . .
C18 C11 H21 108.7 . .
C15 C11 H21 108.6 . .
C18 C11 H22 108.6 . .
C15 C11 H22 108.6 . .
H21 C11 H22 107.6 . .
C5 C12 C1 110.6(10) . .
C5 C12 H23 109.8 . .
C1 C12 H23 109.6 . .
C5 C12 H24 109.5 . .
C1 C12 H24 109.3 . .
H23 C12 H24 108.1 . .
O5 C13 C14 107.6(7) . .
O5 C13 H25 110.1 . .
C14 C13 H25 110.1 . .
O5 C13 H26 110.3 . .
C14 C13 H26 110.3 . .
H25 C13 H26 108.5 . .
C13 C14 C27 114.4(8) . .
C13 C14 H27 108.7 . .
C27 C14 H27 108.6 . .
C13 C14 H28 108.7 . .
C27 C14 H28 108.6 . .
H27 C14 H28 107.6 . .
O2 C15 C11 106.8(7) . .
O2 C15 H29 110.4 . .
C11 C15 H29 110.4 . .
O2 C15 H30 110.3 . .
C11 C15 H30 110.3 . .
H29 C15 H30 108.6 . .
C20 C16 C23 113.3(14) . .
C20 C16 H31 109.2 . .
C23 C16 H31 109.5 . .
C20 C16 H32 108.2 . .
C23 C16 H32 108.7 . .
H31 C16 H32 107.7 . .
C19 C17 C24 113.9(14) . .
C19 C17 H33 108.5 . .
C24 C17 H33 108.1 . .
C19 C17 H34 109.4 . .
C24 C17 H34 109.0 . .
H33 C17 H34 107.7 . .
C11 C18 C26 115.6(11) . .
C11 C18 H35 108.4 . .
C26 C18 H35 108.3 . .
C11 C18 H36 108.4 . .
C26 C18 H36 108.5 . .
H35 C18 H36 107.4 . .
C17 C19 O9 110.4(12) . .
C17 C19 H37 110.1 . .
O9 C19 H37 110.0 . .
C17 C19 H38 109.1 . .
O9 C19 H38 109.1 . .
H37 C19 H38 108.1 . .
C16 C20 O8 110.7(11) . .
C16 C20 H39 109.0 . .
O8 C20 H39 109.0 . .
C16 C20 H40 110.0 . .
O8 C20 H40 110.0 . .
H39 C20 H40 108.1 . .
O11 C21 O8 123.0(10) . .
O11 C21 C7 125.1(10) . .
O8 C21 C7 111.8(10) . .
C31 C22 C24 117(2) . .
C31 C22 H41 108.0 . .
C24 C22 H41 108.1 . .
C31 C22 H42 108.3 . .
C24 C22 H42 107.6 . .
H41 C22 H42 107.2 . .
C16 C23 C32 114.3(17) . .
C16 C23 H43 109.2 . .
C32 C23 H43 108.9 . .
C16 C23 H44 108.4 . .
C32 C23 H44 108.3 . .
H43 C23 H44 107.5 . .
C17 C24 C22 116.5(16) . .
C17 C24 H45 107.6 . .
C22 C24 H45 108.0 . .
C17 C24 H46 108.5 . .
C22 C24 H46 108.5 . .
H45 C24 H46 107.4 . .
C27 C25 C28 117.0(16) . .
C27 C25 H47 108.2 . .
C28 C25 H47 108.2 . .
C27 C25 H48 107.9 . .
C28 C25 H48 107.9 . .
H47 C25 H48 107.3 . .
C29 C26 C18 114.5(16) . .
C29 C26 H49 108.7 . .
C18 C26 H49 108.7 . .
C29 C26 H50 108.5 . .
C18 C26 H50 108.5 . .
H49 C26 H50 107.6 . .
C14 C27 C25 116.4(11) . .
C14 C27 H51 108.2 . .
C25 C27 H51 108.3 . .
C14 C27 H52 108.2 . .
C25 C27 H52 108.1 . .
H51 C27 H52 107.4 . .
C25 C28 H53 109.3 . .
C25 C28 H54 109.6 . .
H53 C28 H54 109.5 . .
C25 C28 H55 109.6 . .
H53 C28 H55 109.5 . .
H54 C28 H55 109.5 . .
C26 C29 H56 109.6 . .
C26 C29 H57 109.4 . .
H56 C29 H57 109.5 . .
C26 C29 H58 109.4 . .
H56 C29 H58 109.5 . .
H57 C29 H58 109.5 . .
C32 C30 H59 109.8 . .
C32 C30 H60 109.7 . .
H59 C30 H60 109.5 . .
C32 C30 H61 108.9 . .
H59 C30 H61 109.5 . .
H60 C30 H61 109.5 . .
C22 C31 H62 109.2 . .
C22 C31 H63 109.2 . .
H62 C31 H63 109.5 . .
C22 C31 H64 110.0 . .
H62 C31 H64 109.5 . .
H63 C31 H64 109.5 . .
C30 C32 C23 115(2) . .
C30 C32 H65 108.3 . .
C23 C32 H65 108.4 . .
C30 C32 H66 108.4 . .
C23 C32 H66 109.0 . .
H65 C32 H66 107.6 . .

loop_
_geom_bond_atom_site_label_1
_geom_bond_atom_site_label_2
_geom_bond_distance
_geom_bond_site_symmetry_2
Pd1 N4 2.041(4) .
Pd1 N4 2.041(4) 2_456
Pd1 N1 2.052(4) 2_456
Pd1 N1 2.052(4) .
Pd1 Br2 2.497(3) .
Pd1 Br1 2.512(3) 1_565
Pd2 N2 2.042(4) 2_456
Pd2 N2 2.042(4) .
Pd2 N3 2.046(4) 2_456
Pd2 N3 2.046(4) .
Pd2 Br1 2.777(3) .
Pd2 Br2 2.783(3) .
Br1 Pd1 2.512(3) 1_545
S1 O12 1.446(4) .
S1 O6 1.450(13) .
S1 O1 1.455(11) .
S1 C1 1.810(9) .
S2 O13 1.443(4) .
S2 O4 1.445(11) .
S2 O7 1.452(12) .
S2 C4 1.807(8) .
N1 C10 1.487(9) .
N1 H1 0.9000 .
N1 H2 0.9000 .
N2 C9 1.481(8) .
N2 H3 0.9000 .
N2 H4 0.9000 .
N3 C6 1.473(8) .
N3 H5 0.9000 .
N3 H6 0.9000 .
O2 C8 1.350(14) .
O2 C15 1.457(9) .
O3 C8 1.175(17) .
C1 C3 1.522(17) .
C1 C12 1.536(19) .
C1 H7 0.9800 .
O5 C3 1.343(14) .
O5 C13 1.456(9) .
C2 N4 1.488(8) .
C2 C10 1.497(9) .
C2 H8 0.9700 .
C2 H9 0.9700 .
O8 C21 1.320(17) .
O8 C20 1.463(17) .
C3 O10 1.170(15) .
C4 C7 1.503(17) .
C4 C8 1.51(2) .
C4 H10 0.9800 .
C5 O14 1.181(10) .
C5 O9 1.336(16) .
C5 C12 1.500(18) .
O9 C19 1.442(16) .
N4 H11 0.9000 .
N4 H12 0.9000 .
C6 C9 1.495(9) .
C6 H13 0.9700 .
C6 H14 0.9700 .
C7 C21 1.503(17) .
C7 H15 0.9700 .
C7 H16 0.9700 .
C9 H17 0.9700 .
C9 H18 0.9700 .
C10 H19 0.9700 .
C10 H20 0.9700 .
O11 C21 1.186(10) .
C11 C18 1.477(13) .
C11 C15 1.499(12) .
C11 H21 0.9700 .
C11 H22 0.9700 .
C12 H23 0.9700 .
C12 H24 0.9700 .
C13 C14 1.483(12) .
C13 H25 0.9700 .
C13 H26 0.9700 .
C14 C27 1.493(13) .
C14 H27 0.9700 .
C14 H28 0.9700 .
C15 H29 0.9700 .
C15 H30 0.9700 .
C16 C20 1.45(2) .
C16 C23 1.51(2) .
C16 H31 0.9700 .
C16 H32 0.9700 .
C17 C19 1.44(3) .
C17 C24 1.51(3) .
C17 H33 0.9700 .
C17 H34 0.9700 .
C18 C26 1.533(18) .
C18 H35 0.9700 .
C18 H36 0.9700 .
C19 H37 0.9700 .
C19 H38 0.9700 .
C20 H39 0.9700 .
C20 H40 0.9700 .
C22 C31 1.43(4) .
C22 C24 1.50(3) .
C22 H41 0.9700 .
C22 H42 0.9700 .
C23 C32 1.52(3) .
C23 H43 0.9700 .
C23 H44 0.9700 .
C24 H45 0.9700 .
C24 H46 0.9700 .
C25 C27 1.495(17) .
C25 C28 1.498(18) .
C25 H47 0.9700 .
C25 H48 0.9700 .
C26 C29 1.500(19) .
C26 H49 0.9700 .
C26 H50 0.9700 .
C27 H51 0.9700 .
C27 H52 0.9700 .
C28 H53 0.9600 .
C28 H54 0.9600 .
C28 H55 0.9600 .
C29 H56 0.9600 .
C29 H57 0.9600 .
C29 H58 0.9600 .
C30 C32 1.50(4) .
C30 H59 0.9601 .
C30 H60 0.9601 .
C30 H61 0.9601 .
C31 H62 0.9600 .
C31 H63 0.9600 .
C31 H64 0.9600 .
C32 H65 0.9700 .
C32 H66 0.9700 .

loop_
_geom_torsion_atom_site_label_1
_geom_torsion_atom_site_label_2
_geom_torsion_atom_site_label_3
_geom_torsion_atom_site_label_4
_geom_torsion
_geom_torsion_site_symmetry_1
_geom_torsion_site_symmetry_4
N2 Pd2 Br1 Pd1 109(100) 2_456 1_545
N2 Pd2 Br1 Pd1 -71(100) . 1_545
N3 Pd2 Br1 Pd1 -168(100) 2_456 1_545
N3 Pd2 Br1 Pd1 12(100) . 1_545
Br2 Pd2 Br1 Pd1 0(84) . 1_545
N4 Pd1 Br2 Pd2 -135(100) . .
N4 Pd1 Br2 Pd2 45(100) 2_456 .
N1 Pd1 Br2 Pd2 129(100) 2_456 .
N1 Pd1 Br2 Pd2 -51(100) . .
Br1 Pd1 Br2 Pd2 0(100) 1_565 .
N2 Pd2 Br2 Pd1 -46(100) 2_456 .
N2 Pd2 Br2 Pd1 134(100) . .
N3 Pd2 Br2 Pd1 -129(100) 2_456 .
N3 Pd2 Br2 Pd1 51(100) . .
Br1 Pd2 Br2 Pd1 0(63) . .
N4 Pd1 N1 C10 -15.6(7) . .
N4 Pd1 N1 C10 164.3(7) 2_456 .
N1 Pd1 N1 C10 74.5(7) 2_456 .
Br2 Pd1 N1 C10 -105.5(7) . .
Br1 Pd1 N1 C10 74.5(7) 1_565 .
N2 Pd2 N2 C9 -103.0(8) 2_456 .
N3 Pd2 N2 C9 168.2(8) 2_456 .
N3 Pd2 N2 C9 -14.1(8) . .
Br1 Pd2 N2 C9 77.0(7) . .
Br2 Pd2 N2 C9 -103.0(7) . .
N2 Pd2 N3 C6 164.5(7) 2_456 .
N2 Pd2 N3 C6 -15.0(7) . .
N3 Pd2 N3 C6 74.9(7) 2_456 .
Br1 Pd2 N3 C6 -105.1(7) . .
Br2 Pd2 N3 C6 74.9(7) . .
O12 S1 C1 C3 -65.5(7) . .
O6 S1 C1 C3 174.8(7) . .
O1 S1 C1 C3 54.2(8) . .
O12 S1 C1 C12 61.8(8) . .
O6 S1 C1 C12 -57.9(8) . .
O1 S1 C1 C12 -178.5(8) . .
C13 O5 C3 O10 -3.6(16) . .
C13 O5 C3 C1 178.4(8) . .
C12 C1 C3 O10 156.7(12) . .
S1 C1 C3 O10 -80.0(13) . .
C12 C1 C3 O5 -25.3(13) . .
S1 C1 C3 O5 97.9(10) . .
O13 S2 C4 C7 61.4(7) . .
O4 S2 C4 C7 -58.4(8) . .
O7 S2 C4 C7 -178.6(7) . .
O13 S2 C4 C8 -66.7(7) . .
O4 S2 C4 C8 173.4(7) . .
O7 S2 C4 C8 53.3(8) . .
O14 C5 O9 C19 -0.1(18) . .
C12 C5 O9 C19 -177.3(12) . .
C10 C2 N4 Pd1 40.3(8) . .
N4 Pd1 N4 C2 -103(100) 2_456 .
N1 Pd1 N4 C2 168.2(7) 2_456 .
N1 Pd1 N4 C2 -13.6(7) . .
Br2 Pd1 N4 C2 77.3(7) . .
Br1 Pd1 N4 C2 -102.7(7) 1_565 .
Pd2 N3 C6 C9 41.5(8) . .
C8 C4 C7 C21 -61.2(12) . .
S2 C4 C7 C21 173.9(8) . .
C15 O2 C8 O3 -3.4(17) . .
C15 O2 C8 C4 178.9(8) . .
C7 C4 C8 O3 155.8(12) . .
S2 C4 C8 O3 -79.3(13) . .
C7 C4 C8 O2 -26.6(13) . .
S2 C4 C8 O2 98.2(10) . .
Pd2 N2 C9 C6 40.0(9) . .
N3 C6 C9 N2 -54.0(8) . .
Pd1 N1 C10 C2 41.7(8) . .
N4 C2 C10 N1 -54.5(8) . .
O14 C5 C12 C1 -7.6(19) . .
O9 C5 C12 C1 169.5(10) . .
C3 C1 C12 C5 -61.7(12) . .
S1 C1 C12 C5 174.4(8) . .
C3 O5 C13 C14 -172.1(9) . .
O5 C13 C14 C27 60.6(11) . .
C8 O2 C15 C11 -171.7(9) . .
C18 C11 C15 O2 61.1(10) . .
C15 C11 C18 C26 171.7(10) . .
C24 C17 C19 O9 -179.1(16) . .
C5 O9 C19 C17 177.2(15) . .
C23 C16 C20 O8 -178.8(15) . .
C21 O8 C20 C16 178.0(14) . .
C20 O8 C21 O11 -1(2) . .
C20 O8 C21 C7 -176.9(12) . .
C4 C7 C21 O11 -6.6(17) . .
C4 C7 C21 O8 169.5(11) . .
C20 C16 C23 C32 -179(2) . .
C19 C17 C24 C22 -178.4(19) . .
C31 C22 C24 C17 -180(3) . .
C11 C18 C26 C29 179.8(12) . .
C13 C14 C27 C25 171.3(10) . .
C28 C25 C27 C14 179.5(12) . .
C16 C23 C32 C30 178(3) . .
